data_7056996
loop_
_publ_author_name
'Wolf, Florian F.'
'Neud\"orfl, J\"org-M.'
'Goldfuss, Bernd'

_publ_section_title
;
 Hydrogen-bonding cyclodiphosphazanes: superior effects of
 3,5-(CF3)2-substitution in anion-recognition and counter-ion catalysis
;
_journal_issue 7
_journal_name_full 'New Journal of Chemistry'
_journal_page_first 4854
_journal_paper_doi 10.1039/C7NJ04660J
_journal_volume 42
_journal_year 2018
_chemical_formula_moiety 'C21 H34 N4 O2 P2 S'
_chemical_formula_sum 'C21 H34 N4 O2 P2 S'
_chemical_formula_weight 468.52
_space_group_crystal_system monoclinic
_space_group_IT_number 14
_space_group_name_Hall '-P 2ybc'
_space_group_name_H-M_alt 'P 1 21/c 1'
_symmetry_space_group_name_Hall '-P 2ybc'
_symmetry_space_group_name_H-M 'P 1 21/c 1'
_atom_sites_solution_hydrogens mixed
_audit_creation_method SHELXL-2014/7
_audit_update_record
;
2017-07-14 deposited with the CCDC.
2018-02-07 downloaded from the CCDC.
;
_cell_angle_alpha 90
_cell_angle_beta 112.6360(10)
_cell_angle_gamma 90
_cell_formula_units_Z 8
_cell_length_a 21.6468(5)
_cell_length_b 14.6286(3)
_cell_length_c 16.9134(4)
_cell_measurement_temperature 100(2)
_cell_volume 4943.3(2)
_computing_cell_refinement 'Bruker APEX 3'
_computing_data_collection 'Bruker APEX 3'
_computing_data_reduction 'Bruker APEX 3'
_computing_molecular_graphics 'SCHAKAL99 (E. Keller 1999)'
_computing_publication_material 'PLATON (A. L. Spek 1980-2015)'
_computing_structure_refinement
;
SHELXL-2014/7 (Sheldrick, 2014)
SHELXLE (C. B. Huebschle 2016)'
;
_computing_structure_solution 'SHELXT  (Sheldrick, 2015)'
_diffrn_ambient_temperature 100(2)
_diffrn_measured_fraction_theta_full 0.996
_diffrn_measured_fraction_theta_max 0.995
_diffrn_measurement_device_type 'Bruker D8'
_diffrn_measurement_method 'phi / omega scans'
_diffrn_radiation_type CuK\a
_diffrn_radiation_wavelength 1.54178
_diffrn_reflns_av_R_equivalents 0.0509
_diffrn_reflns_av_unetI/netI 0.0336
_diffrn_reflns_Laue_measured_fraction_full 0.996
_diffrn_reflns_Laue_measured_fraction_max 0.995
_diffrn_reflns_limit_h_max 23
_diffrn_reflns_limit_h_min -26
_diffrn_reflns_limit_k_max 17
_diffrn_reflns_limit_k_min -18
_diffrn_reflns_limit_l_max 20
_diffrn_reflns_limit_l_min -20
_diffrn_reflns_number 53551
_diffrn_reflns_point_group_measured_fraction_full 0.996
_diffrn_reflns_point_group_measured_fraction_max 0.995
_diffrn_reflns_theta_full 67.679
_diffrn_reflns_theta_max 72.174
_diffrn_reflns_theta_min 3.745
_diffrn_source 'micro focus'
_exptl_absorpt_coefficient_mu 2.580
_exptl_absorpt_correction_T_max .7536
_exptl_absorpt_correction_T_min .5476
_exptl_absorpt_correction_type multi-scan
_exptl_absorpt_process_details 'Bruker SADABS'
_exptl_crystal_colour colourless
_exptl_crystal_density_diffrn 1.259
_exptl_crystal_description prism
_exptl_crystal_F_000 2000
_exptl_crystal_size_max 0.150
_exptl_crystal_size_mid 0.150
_exptl_crystal_size_min 0.030
_refine_diff_density_max 0.715
_refine_diff_density_min -0.782
_refine_diff_density_rms 0.069
_refine_ls_extinction_method none
_refine_ls_goodness_of_fit_ref 1.058
_refine_ls_hydrogen_treatment mixed
_refine_ls_matrix_type full
_refine_ls_number_parameters 607
_refine_ls_number_reflns 9700
_refine_ls_number_restraints 0
_refine_ls_restrained_S_all 1.058
_refine_ls_R_factor_all 0.0649
_refine_ls_R_factor_gt 0.0532
_refine_ls_shift/su_max 0.002
_refine_ls_shift/su_mean 0.000
_refine_ls_structure_factor_coef Fsqd
_refine_ls_weighting_details 'w=1/[\s^2^(Fo^2^)+(0.0483P)^2^+9.7690P] where P=(Fo^2^+2Fc^2^)/3'
_refine_ls_weighting_scheme calc
_refine_ls_wR_factor_gt 0.1249
_refine_ls_wR_factor_ref 0.1317
_reflns_Friedel_coverage 0.000
_reflns_number_gt 8244
_reflns_number_total 9700
_reflns_threshold_expression 'I > 2\s(I)'
_cod_data_source_file c7nj04660j2.cif
_cod_data_source_block fwfr6
_cod_depositor_comments 'Adding full bibliography for 7056994--7056999.cif.'
_cod_database_code 7056996
_shelx_shelxl_version_number 2014/7
_shelx_space_group_comment
;
The symmetry employed for this shelxl refinement is uniquely defined
by the following loop, which should always be used as a source of
symmetry information in preference to the above space-group names.
They are only intended as comments.
;
_shelx_estimated_absorpt_t_min 0.698
_shelx_estimated_absorpt_t_max 0.927

loop_
_space_group_symop_operation_xyz
'x, y, z'
'-x, y+1/2, -z+1/2'
'-x, -y, -z'
'x, -y-1/2, z-1/2'

loop_
_atom_site_label
_atom_site_type_symbol
_atom_site_fract_x
_atom_site_fract_y
_atom_site_fract_z
_atom_site_U_iso_or_equiv
_atom_site_adp_type
_atom_site_occupancy
_atom_site_site_symmetry_order
_atom_site_calc_flag
_atom_site_refinement_flags_posn
_atom_site_refinement_flags_adp
_atom_site_refinement_flags_occupancy
P1 P 0.98632(3) 0.27941(4) 0.74756(4) 0.01573(14) Uani 1 1 d . . .
H1Y H 1.1025(15) 0.117(2) 0.754(2) 0.019(8) Uiso 1 1 d . . .
C1 C 0.89859(13) 0.18049(19) 0.79919(16) 0.0201(5) Uani 1 1 d . . .
P3 P 0.51356(3) 0.31701(4) 0.76968(4) 0.01870(15) Uani 1 1 d . . .
H3Y H 0.5513(17) 0.445(2) 0.799(2) 0.025(9) Uiso 1 1 d . . .
C3 C 0.82554(16) 0.0751(2) 0.8304(2) 0.0356(7) Uani 1 1 d . . .
H3 H 0.8178 0.0160 0.8480 0.043 Uiso 1 1 calc R U .
P2 P 1.08056(3) 0.25015(4) 0.70110(4) 0.01640(14) Uani 1 1 d . . .
H2Y H 0.9826(16) 0.157(2) 0.806(2) 0.017(8) Uiso 1 1 d . . .
C2 C 0.88645(15) 0.09449(19) 0.82381(19) 0.0265(6) Uani 1 1 d . . .
H2 H 0.9198 0.0484 0.8363 0.032 Uiso 1 1 calc R U .
P4 P 0.42059(3) 0.34439(4) 0.62853(5) 0.02078(16) Uani 1 1 d . . .
H4Y H 0.4363(17) 0.477(2) 0.615(2) 0.020(9) Uiso 1 1 d . . .
C4 C 0.77664(15) 0.1409(2) 0.8115(2) 0.0333(7) Uani 1 1 d . . .
H4 H 0.7350 0.1275 0.8156 0.040 Uiso 1 1 calc R U .
S005 S 1.11716(4) 0.33049(5) 0.64102(5) 0.03092(18) Uani 1 1 d . . .
C5 C 0.78868(15) 0.2263(2) 0.7867(2) 0.0319(7) Uani 1 1 d . . .
H5 H 0.7551 0.2720 0.7741 0.038 Uiso 1 1 calc R U .
S006 S 0.35584(4) 0.25963(6) 0.55737(7) 0.0503(3) Uani 1 1 d . . .
C6 C 0.84893(14) 0.2472(2) 0.77972(18) 0.0266(6) Uani 1 1 d . . .
H6 H 0.8563 0.3063 0.7618 0.032 Uiso 1 1 calc R U .
O3 O 0.53506(10) 0.22941(13) 0.81757(12) 0.0249(4) Uani 1 1 d . . .
C7 C 1.11612(14) 0.3331(2) 0.86807(17) 0.0229(6) Uani 1 1 d . . .
O1 O 0.94668(9) 0.36468(13) 0.73919(12) 0.0213(4) Uani 1 1 d . . .
C8 C 1.08555(16) 0.3315(2) 0.93540(18) 0.0317(7) Uani 1 1 d . . .
H8A H 1.0410 0.3595 0.9119 0.048 Uiso 1 1 calc R U .
H8B H 1.1142 0.3658 0.9860 0.048 Uiso 1 1 calc R U .
H8C H 1.0817 0.2681 0.9516 0.048 Uiso 1 1 calc R U .
O4 O 0.48290(11) 0.06130(14) 0.79019(13) 0.0285(5) Uani 1 1 d . . .
H4X H 0.4961(19) 0.115(3) 0.794(2) 0.043 Uiso 1 1 d . U .
C9 C 1.18346(16) 0.2855(3) 0.9007(2) 0.0391(8) Uani 1 1 d . . .
H9A H 1.2018 0.2860 0.8559 0.059 Uiso 1 1 calc R U .
H9B H 1.1780 0.2222 0.9157 0.059 Uiso 1 1 calc R U .
H9C H 1.2142 0.3175 0.9515 0.059 Uiso 1 1 calc R U .
O2 O 0.94471(11) 0.53906(15) 0.67541(14) 0.0290(5) Uani 1 1 d . . .
H2X H 0.9463(19) 0.488(3) 0.694(2) 0.044 Uiso 1 1 d . U .
N00B N 0.50317(10) 0.32052(15) 0.66656(13) 0.0170(4) Uani 1 1 d . . .
N00C N 0.99651(10) 0.23816(15) 0.66146(13) 0.0180(4) Uani 1 1 d . . .
N00D N 0.96194(12) 0.19770(17) 0.79576(15) 0.0204(5) Uani 1 1 d . . .
N00E N 1.06964(10) 0.28353(15) 0.79080(13) 0.0170(4) Uani 1 1 d . . .
N00F N 0.41284(12) 0.44799(16) 0.58831(16) 0.0215(5) Uani 1 1 d . . .
N00G N 1.11781(11) 0.15005(16) 0.72607(14) 0.0194(5) Uani 1 1 d . . .
N00H N 0.43384(12) 0.34885(17) 0.73402(16) 0.0276(5) Uani 1 1 d . . .
N00I N 0.56147(16) 0.40147(17) 0.82099(16) 0.0352(7) Uani 1 1 d . . .
C15 C 1.17907(14) -0.0409(2) 0.63281(17) 0.0247(6) Uani 1 1 d . . .
H15 H 1.1695 -0.1039 0.6203 0.030 Uiso 1 1 calc R U .
C14 C 1.23115(14) -0.0006(2) 0.61725(18) 0.0264(6) Uani 1 1 d . . .
H14 H 1.2568 -0.0352 0.5932 0.032 Uiso 1 1 calc R U .
C13 C 1.24531(14) 0.0905(2) 0.63721(18) 0.0254(6) Uani 1 1 d . . .
H13 H 1.2808 0.1187 0.6264 0.030 Uiso 1 1 calc R U .
C16 C 1.14071(13) 0.00967(19) 0.66654(17) 0.0216(6) Uani 1 1 d . . .
H16 H 1.1044 -0.0183 0.6757 0.026 Uiso 1 1 calc R U .
C10 C 1.12351(18) 0.4325(2) 0.8443(2) 0.0359(7) Uani 1 1 d . . .
H10A H 1.1441 0.4338 0.8020 0.054 Uiso 1 1 calc R U .
H10B H 1.1518 0.4659 0.8957 0.054 Uiso 1 1 calc R U .
H10C H 1.0793 0.4613 0.8202 0.054 Uiso 1 1 calc R U .
C11 C 1.15540(13) 0.10132(18) 0.68686(16) 0.0177(5) Uani 1 1 d . . .
C12 C 1.20849(13) 0.14145(19) 0.67275(17) 0.0224(6) Uani 1 1 d . . .
H12 H 1.2195 0.2037 0.6874 0.027 Uiso 1 1 calc R U .
C17 C 0.94801(14) 0.2036(2) 0.57783(17) 0.0263(6) Uani 1 1 d . . .
C18 C 0.88137(15) 0.1855(2) 0.58538(19) 0.0327(7) Uani 1 1 d . . .
H18A H 0.8663 0.2411 0.6050 0.049 Uiso 1 1 calc R U .
H18B H 0.8867 0.1361 0.6267 0.049 Uiso 1 1 calc R U .
H18C H 0.8481 0.1675 0.5293 0.049 Uiso 1 1 calc R U .
C19 C 0.9394(2) 0.2737(3) 0.5102(2) 0.0605(12) Uani 1 1 d . . .
H19A H 0.9073 0.2514 0.4551 0.091 Uiso 1 1 calc R U .
H19B H 0.9826 0.2851 0.5059 0.091 Uiso 1 1 calc R U .
H19C H 0.9227 0.3306 0.5253 0.091 Uiso 1 1 calc R U .
C01J C 0.97567(17) 0.1132(3) 0.5581(2) 0.0468(9) Uani 1 1 d . . .
H01A H 0.9436 0.0876 0.5044 0.070 Uiso 1 1 calc R U .
H01B H 0.9826 0.0697 0.6048 0.070 Uiso 1 1 calc R U .
H01C H 1.0184 0.1247 0.5524 0.070 Uiso 1 1 calc R U .
C01K C 0.9152(2) 0.5327(3) 0.5844(2) 0.0548(10) Uani 1 1 d . . .
H01D H 0.9115 0.5939 0.5595 0.082 Uiso 1 1 calc R U .
H01E H 0.8706 0.5054 0.5669 0.082 Uiso 1 1 calc R U .
H01F H 0.9434 0.4944 0.5643 0.082 Uiso 1 1 calc R U .
C29 C 0.52971(19) 0.1766(2) 0.6089(2) 0.0380(8) Uani 1 1 d . . .
H29A H 0.4826 0.1676 0.5714 0.057 Uiso 1 1 calc R U .
H29B H 0.5388 0.1471 0.6642 0.057 Uiso 1 1 calc R U .
H29C H 0.5583 0.1496 0.5821 0.057 Uiso 1 1 calc R U .
C28 C 0.52760(18) 0.3273(2) 0.5371(2) 0.0363(7) Uani 1 1 d . . .
H28A H 0.5543 0.3009 0.5073 0.054 Uiso 1 1 calc R U .
H28B H 0.5378 0.3925 0.5471 0.054 Uiso 1 1 calc R U .
H28C H 0.4799 0.3194 0.5019 0.054 Uiso 1 1 calc R U .
C27 C 0.54439(14) 0.2790(2) 0.62251(19) 0.0259(6) Uani 1 1 d . . .
C26 C 0.64473(15) 0.33587(19) 0.95368(18) 0.0257(6) Uani 1 1 d . . .
H26 H 0.6354 0.2756 0.9312 0.031 Uiso 1 1 calc R U .
C25 C 0.69291(14) 0.3508(2) 1.03522(18) 0.0267(6) Uani 1 1 d . . .
H25 H 0.7160 0.3001 1.0686 0.032 Uiso 1 1 calc R U .
C24 C 0.70794(15) 0.4380(2) 1.06878(18) 0.0276(6) Uani 1 1 d . . .
H24 H 0.7413 0.4473 1.1244 0.033 Uiso 1 1 calc R U .
C23 C 0.67373(15) 0.5115(2) 1.02019(19) 0.0274(6) Uani 1 1 d . . .
H23 H 0.6838 0.5716 1.0426 0.033 Uiso 1 1 calc R U .
C22 C 0.62483(15) 0.49826(19) 0.93910(18) 0.0248(6) Uani 1 1 d . . .
H22 H 0.6012 0.5492 0.9065 0.030 Uiso 1 1 calc R U .
C21 C 0.61027(15) 0.41027(18) 0.90530(16) 0.0225(6) Uani 1 1 d . . .
C37 C 0.39092(19) 0.3774(2) 0.7807(3) 0.0410(9) Uani 1 1 d . . .
C36 C 0.32628(17) 0.4543(2) 0.44371(19) 0.0336(7) Uani 1 1 d . . .
H36 H 0.3443 0.4010 0.4285 0.040 Uiso 1 1 calc R U .
C35 C 0.27070(19) 0.4973(3) 0.3840(2) 0.0463(9) Uani 1 1 d . . .
H35 H 0.2511 0.4735 0.3274 0.056 Uiso 1 1 calc R U .
C34 C 0.24351(18) 0.5742(2) 0.4056(2) 0.0444(9) Uani 1 1 d . . .
H34 H 0.2045 0.6018 0.3648 0.053 Uiso 1 1 calc R U .
C33 C 0.27328(16) 0.6106(2) 0.4866(2) 0.0355(7) Uani 1 1 d . . .
H33 H 0.2554 0.6641 0.5015 0.043 Uiso 1 1 calc R U .
C32 C 0.32971(15) 0.56889(19) 0.54661(18) 0.0269(6) Uani 1 1 d . . .
H32 H 0.3508 0.5948 0.6021 0.032 Uiso 1 1 calc R U .
C31 C 0.35512(13) 0.48971(18) 0.52570(17) 0.0207(5) Uani 1 1 d . . .
C30 C 0.61783(16) 0.2933(3) 0.6800(2) 0.0419(8) Uani 1 1 d . . .
H30A H 0.6462 0.2664 0.6528 0.063 Uiso 1 1 calc R U .
H30B H 0.6273 0.2638 0.7355 0.063 Uiso 1 1 calc R U .
H30C H 0.6272 0.3589 0.6886 0.063 Uiso 1 1 calc R U .
C38 C 0.42786(19) 0.0644(2) 0.8156(3) 0.0511(10) Uani 1 1 d . . .
H38A H 0.3912 0.0988 0.7732 0.077 Uiso 1 1 calc R U .
H38B H 0.4414 0.0945 0.8715 0.077 Uiso 1 1 calc R U .
H38C H 0.4129 0.0020 0.8198 0.077 Uiso 1 1 calc R U .
C81A C 0.3533(4) 0.4609(5) 0.7464(4) 0.0361(16) Uani 0.5 1 d . . P
H81A H 0.3224 0.4505 0.6872 0.054 Uiso 0.5 1 calc R U P
H81B H 0.3844 0.5102 0.7480 0.054 Uiso 0.5 1 calc R U P
H81C H 0.3278 0.4781 0.7812 0.054 Uiso 0.5 1 calc R U P
C81B C 0.3563(8) 0.2983(9) 0.7921(11) 0.095(7) Uani 0.5 1 d . . P
H81D H 0.3888 0.2505 0.8215 0.143 Uiso 0.5 1 calc R U P
H81E H 0.3259 0.2757 0.7361 0.143 Uiso 0.5 1 calc R U P
H81F H 0.3305 0.3144 0.8267 0.143 Uiso 0.5 1 calc R U P
C82B C 0.3961(4) 0.4734(4) 0.7939(5) 0.0396(16) Uani 0.5 1 d . . P
H82A H 0.3597 0.4946 0.8101 0.059 Uiso 0.5 1 calc R U P
H82B H 0.3931 0.5039 0.7410 0.059 Uiso 0.5 1 calc R U P
H82C H 0.4392 0.4879 0.8398 0.059 Uiso 0.5 1 calc R U P
C82A C 0.3852(12) 0.3128(8) 0.8362(12) 0.146(10) Uani 0.5 1 d . . P
H82D H 0.4284 0.3053 0.8841 0.219 Uiso 0.5 1 calc R U P
H82E H 0.3716 0.2544 0.8060 0.219 Uiso 0.5 1 calc R U P
H82F H 0.3514 0.3324 0.8580 0.219 Uiso 0.5 1 calc R U P
C83A C 0.4447(3) 0.4067(5) 0.8807(4) 0.0352(15) Uani 0.5 1 d . . P
H83A H 0.4192 0.4241 0.9153 0.053 Uiso 0.5 1 calc R U P
H83B H 0.4723 0.4584 0.8770 0.053 Uiso 0.5 1 calc R U P
H83C H 0.4736 0.3546 0.9074 0.053 Uiso 0.5 1 calc R U P
C83B C 0.3096(4) 0.3711(6) 0.6984(7) 0.065(3) Uani 0.5 1 d . . P
H83D H 0.3008 0.3084 0.6765 0.097 Uiso 0.5 1 calc R U P
H83E H 0.3068 0.4127 0.6518 0.097 Uiso 0.5 1 calc R U P
H83F H 0.2762 0.3888 0.7216 0.097 Uiso 0.5 1 calc R U P

loop_
_atom_site_aniso_label
_atom_site_aniso_U_11
_atom_site_aniso_U_22
_atom_site_aniso_U_33
_atom_site_aniso_U_23
_atom_site_aniso_U_13
_atom_site_aniso_U_12
P1 0.0158(3) 0.0195(3) 0.0125(3) -0.0007(2) 0.0060(2) 0.0001(2)
C1 0.0196(13) 0.0281(14) 0.0128(12) -0.0055(10) 0.0067(10) -0.0041(10)
P3 0.0248(4) 0.0119(3) 0.0191(3) 0.0011(2) 0.0081(3) 0.0019(2)
C3 0.0364(18) 0.0284(16) 0.048(2) -0.0082(14) 0.0228(16) -0.0126(13)
P2 0.0173(3) 0.0188(3) 0.0151(3) -0.0017(2) 0.0085(3) -0.0024(2)
C2 0.0275(15) 0.0220(14) 0.0327(16) -0.0070(12) 0.0146(13) -0.0027(11)
P4 0.0134(3) 0.0161(3) 0.0294(4) 0.0029(3) 0.0044(3) 0.0002(2)
C4 0.0233(15) 0.0413(18) 0.0383(17) -0.0089(14) 0.0152(14) -0.0110(13)
S005 0.0347(4) 0.0282(4) 0.0360(4) 0.0000(3) 0.0204(3) -0.0022(3)
C5 0.0185(14) 0.0426(18) 0.0346(17) 0.0012(14) 0.0101(13) 0.0025(13)
S006 0.0288(4) 0.0244(4) 0.0699(6) 0.0064(4) -0.0118(4) -0.0095(3)
C6 0.0219(14) 0.0325(16) 0.0259(15) 0.0055(12) 0.0097(12) 0.0028(12)
O3 0.0274(10) 0.0173(9) 0.0264(10) -0.0001(8) 0.0063(8) -0.0017(8)
C7 0.0192(14) 0.0312(15) 0.0152(13) -0.0079(11) 0.0033(11) -0.0070(11)
O1 0.0220(10) 0.0227(10) 0.0207(9) 0.0021(7) 0.0098(8) 0.0035(7)
C8 0.0327(17) 0.0418(18) 0.0187(14) -0.0093(12) 0.0079(13) -0.0054(13)
O4 0.0343(12) 0.0144(9) 0.0317(11) -0.0026(8) 0.0072(9) 0.0004(8)
C9 0.0248(16) 0.050(2) 0.0344(17) -0.0138(15) 0.0028(14) 0.0016(14)
O2 0.0354(12) 0.0239(11) 0.0314(11) -0.0026(9) 0.0168(10) -0.0037(9)
N00B 0.0128(10) 0.0196(11) 0.0164(11) -0.0023(8) 0.0032(9) 0.0024(8)
N00C 0.0150(11) 0.0264(12) 0.0122(10) -0.0029(8) 0.0047(8) -0.0008(9)
N00D 0.0173(12) 0.0227(12) 0.0221(12) 0.0057(9) 0.0085(9) 0.0049(10)
N00E 0.0155(11) 0.0222(11) 0.0137(10) -0.0043(8) 0.0060(9) -0.0027(8)
N00F 0.0164(12) 0.0162(11) 0.0241(12) 0.0007(10) -0.0006(10) -0.0015(9)
N00G 0.0208(12) 0.0215(11) 0.0205(11) 0.0007(9) 0.0132(10) -0.0010(9)
N00H 0.0284(13) 0.0263(13) 0.0365(14) 0.0123(10) 0.0217(11) 0.0117(10)
N00I 0.0616(19) 0.0104(12) 0.0194(13) 0.0041(10) -0.0002(12) -0.0016(11)
C15 0.0252(15) 0.0268(15) 0.0209(14) -0.0072(11) 0.0076(12) -0.0014(11)
C14 0.0227(14) 0.0378(17) 0.0209(14) -0.0005(12) 0.0106(12) 0.0081(12)
C13 0.0189(14) 0.0349(16) 0.0253(14) 0.0054(12) 0.0119(12) 0.0015(11)
C16 0.0192(13) 0.0259(14) 0.0200(13) -0.0029(11) 0.0078(11) -0.0040(11)
C10 0.044(2) 0.0310(17) 0.0302(16) -0.0097(13) 0.0115(15) -0.0121(14)
C11 0.0144(12) 0.0235(13) 0.0144(12) -0.0001(10) 0.0046(10) 0.0008(10)
C12 0.0205(14) 0.0230(14) 0.0240(14) 0.0014(11) 0.0090(11) -0.0014(11)
C17 0.0231(15) 0.0406(17) 0.0129(13) -0.0068(11) 0.0042(11) -0.0052(12)
C18 0.0219(15) 0.0487(19) 0.0241(15) -0.0080(13) 0.0049(12) -0.0013(13)
C19 0.059(3) 0.082(3) 0.0245(18) 0.0148(19) -0.0016(17) -0.025(2)
C01J 0.0299(18) 0.061(2) 0.045(2) -0.0299(18) 0.0089(16) -0.0040(16)
C01K 0.075(3) 0.045(2) 0.041(2) -0.0008(17) 0.018(2) -0.011(2)
C29 0.053(2) 0.0269(16) 0.0434(19) -0.0068(14) 0.0283(17) 0.0059(14)
C28 0.044(2) 0.0397(18) 0.0337(17) -0.0022(14) 0.0239(15) 0.0022(14)
C27 0.0251(15) 0.0263(15) 0.0302(15) -0.0065(12) 0.0150(12) 0.0043(11)
C26 0.0353(17) 0.0196(14) 0.0216(14) 0.0021(11) 0.0104(12) -0.0030(11)
C25 0.0237(15) 0.0335(16) 0.0236(14) 0.0052(12) 0.0099(12) -0.0022(12)
C24 0.0250(15) 0.0394(17) 0.0208(14) -0.0054(12) 0.0116(12) -0.0089(12)
C23 0.0322(16) 0.0272(15) 0.0286(15) -0.0118(12) 0.0182(13) -0.0073(12)
C22 0.0324(16) 0.0204(14) 0.0251(14) -0.0023(11) 0.0150(13) -0.0010(11)
C21 0.0323(15) 0.0199(13) 0.0148(13) -0.0012(10) 0.0085(11) -0.0044(11)
C37 0.054(2) 0.0234(16) 0.072(2) 0.0093(15) 0.053(2) 0.0091(14)
C36 0.0377(18) 0.0309(16) 0.0256(15) -0.0020(12) 0.0049(14) 0.0016(13)
C35 0.048(2) 0.046(2) 0.0244(17) 0.0004(14) -0.0085(15) -0.0055(17)
C34 0.0320(18) 0.041(2) 0.041(2) 0.0167(16) -0.0069(15) 0.0044(15)
C33 0.0318(17) 0.0255(16) 0.0432(19) 0.0107(13) 0.0076(15) 0.0100(13)
C32 0.0306(16) 0.0229(14) 0.0228(14) 0.0034(11) 0.0056(12) 0.0035(12)
C31 0.0171(13) 0.0229(14) 0.0191(13) 0.0061(10) 0.0036(11) 0.0005(10)
C30 0.0207(16) 0.053(2) 0.053(2) -0.0054(17) 0.0159(15) 0.0097(14)
C38 0.043(2) 0.0302(18) 0.080(3) -0.0173(18) 0.023(2) -0.0045(15)
C81A 0.036(4) 0.049(4) 0.024(3) 0.007(3) 0.013(3) 0.025(3)
C81B 0.120(10) 0.067(7) 0.175(16) -0.060(9) 0.142(12) -0.057(8)
C82B 0.052(5) 0.027(3) 0.053(5) -0.004(3) 0.035(4) 0.006(3)
C82A 0.33(3) 0.048(7) 0.190(17) 0.081(10) 0.238(19) 0.105(12)
C83A 0.028(3) 0.064(5) 0.016(3) 0.000(3) 0.012(2) 0.013(3)
C83B 0.035(4) 0.060(5) 0.115(8) -0.028(5) 0.046(5) -0.011(4)

loop_
_atom_type_symbol
_atom_type_description
_atom_type_scat_dispersion_real
_atom_type_scat_dispersion_imag
_atom_type_scat_source
C C 0.0181 0.0091 'International Tables Vol C Tables 4.2.6.8 and 6.1.1.4'
H H 0.0000 0.0000 'International Tables Vol C Tables 4.2.6.8 and 6.1.1.4'
N N 0.0311 0.0180 'International Tables Vol C Tables 4.2.6.8 and 6.1.1.4'
O O 0.0492 0.0322 'International Tables Vol C Tables 4.2.6.8 and 6.1.1.4'
P P 0.2955 0.4335 'International Tables Vol C Tables 4.2.6.8 and 6.1.1.4'
S S 0.3331 0.5567 'International Tables Vol C Tables 4.2.6.8 and 6.1.1.4'

loop_
_geom_angle_atom_site_label_1
_geom_angle_atom_site_label_2
_geom_angle_atom_site_label_3
_geom_angle
O1 P1 N00D 111.89(12)
O1 P1 N00E 119.88(11)
N00D P1 N00E 107.97(12)
O1 P1 N00C 119.01(11)
N00D P1 N00C 110.22(12)
N00E P1 N00C 84.93(10)
O1 P1 P2 128.76(8)
N00D P1 P2 119.34(9)
N00E P1 P2 42.66(7)
N00C P1 P2 42.45(7)
C2 C1 C6 119.3(3)
C2 C1 N00D 118.2(3)
C6 C1 N00D 122.4(3)
O3 P3 N00I 111.11(12)
O3 P3 N00H 120.11(12)
N00I P3 N00H 109.85(15)
O3 P3 N00B 118.80(11)
N00I P3 N00B 109.54(13)
N00H P3 N00B 84.76(11)
O3 P3 P4 128.79(8)
N00I P3 P4 120.09(10)
N00H P3 P4 42.60(9)
N00B P3 P4 42.33(7)
C4 C3 C2 120.5(3)
C4 C3 H3 119.8
C2 C3 H3 119.8
N00G P2 N00C 110.85(12)
N00G P2 N00E 104.47(11)
N00C P2 N00E 83.41(10)
N00G P2 S005 114.87(9)
N00C P2 S005 117.13(8)
N00E P2 S005 121.83(8)
N00G P2 P1 116.86(9)
N00C P2 P1 41.80(7)
N00E P2 P1 41.77(7)
S005 P2 P1 128.26(4)
C1 C2 C3 120.3(3)
C1 C2 H2 119.8
C3 C2 H2 119.8
N00F P4 N00B 105.85(12)
N00F P4 N00H 110.43(13)
N00B P4 N00H 83.20(11)
N00F P4 S006 113.85(10)
N00B P4 S006 121.23(9)
N00H P4 S006 118.27(10)
N00F P4 P3 117.45(10)
N00B P4 P3 41.85(7)
N00H P4 P3 41.51(8)
S006 P4 P3 128.69(4)
C3 C4 C5 119.2(3)
C3 C4 H4 120.4
C5 C4 H4 120.4
C4 C5 C6 121.4(3)
C4 C5 H5 119.3
C6 C5 H5 119.3
C5 C6 C1 119.4(3)
C5 C6 H6 120.3
C1 C6 H6 120.3
N00E C7 C9 108.9(2)
N00E C7 C8 107.8(2)
C9 C7 C8 110.8(3)
N00E C7 C10 109.5(2)
C9 C7 C10 110.4(3)
C8 C7 C10 109.3(3)
C7 C8 H8A 109.5
C7 C8 H8B 109.5
H8A C8 H8B 109.5
C7 C8 H8C 109.5
H8A C8 H8C 109.5
H8B C8 H8C 109.5
C38 O4 H4X 104(3)
C7 C9 H9A 109.5
C7 C9 H9B 109.5
H9A C9 H9B 109.5
C7 C9 H9C 109.5
H9A C9 H9C 109.5
H9B C9 H9C 109.5
C01K O2 H2X 107(3)
C27 N00B P3 129.92(18)
C27 N00B P4 129.99(18)
P3 N00B P4 95.82(11)
C17 N00C P1 132.13(18)
C17 N00C P2 132.12(18)
P1 N00C P2 95.75(11)
C1 N00D P1 130.5(2)
C1 N00D H2Y 111(3)
P1 N00D H2Y 116(3)
C7 N00E P1 130.68(18)
C7 N00E P2 130.07(17)
P1 N00E P2 95.57(11)
C31 N00F P4 128.5(2)
C31 N00F H4Y 116(3)
P4 N00F H4Y 111(3)
C11 N00G P2 129.59(19)
C11 N00G H1Y 113(2)
P2 N00G H1Y 114(2)
C37 N00H P3 131.1(2)
C37 N00H P4 132.9(2)
P3 N00H P4 95.89(12)
C21 N00I P3 132.8(2)
C21 N00I H3Y 113(3)
P3 N00I H3Y 113(3)
C14 C15 C16 120.7(3)
C14 C15 H15 119.6
C16 C15 H15 119.6
C13 C14 C15 119.0(3)
C13 C14 H14 120.5
C15 C14 H14 120.5
C14 C13 C12 121.0(3)
C14 C13 H13 119.5
C12 C13 H13 119.5
C15 C16 C11 120.0(3)
C15 C16 H16 120.0
C11 C16 H16 120.0
C7 C10 H10A 109.5
C7 C10 H10B 109.5
H10A C10 H10B 109.5
C7 C10 H10C 109.5
H10A C10 H10C 109.5
H10B C10 H10C 109.5
C16 C11 C12 119.4(2)
C16 C11 N00G 118.7(2)
C12 C11 N00G 121.8(2)
C13 C12 C11 119.9(3)
C13 C12 H12 120.1
C11 C12 H12 120.1
N00C C17 C19 109.2(3)
N00C C17 C18 108.9(2)
C19 C17 C18 110.0(3)
N00C C17 C01J 107.9(2)
C19 C17 C01J 111.6(3)
C18 C17 C01J 109.2(3)
C17 C18 H18A 109.5
C17 C18 H18B 109.5
H18A C18 H18B 109.5
C17 C18 H18C 109.5
H18A C18 H18C 109.5
H18B C18 H18C 109.5
C17 C19 H19A 109.5
C17 C19 H19B 109.5
H19A C19 H19B 109.5
C17 C19 H19C 109.5
H19A C19 H19C 109.5
H19B C19 H19C 109.5
C17 C01J H01A 109.5
C17 C01J H01B 109.5
H01A C01J H01B 109.5
C17 C01J H01C 109.5
H01A C01J H01C 109.5
H01B C01J H01C 109.5
O2 C01K H01D 109.5
O2 C01K H01E 109.5
H01D C01K H01E 109.5
O2 C01K H01F 109.5
H01D C01K H01F 109.5
H01E C01K H01F 109.5
C27 C29 H29A 109.5
C27 C29 H29B 109.5
H29A C29 H29B 109.5
C27 C29 H29C 109.5
H29A C29 H29C 109.5
H29B C29 H29C 109.5
C27 C28 H28A 109.5
C27 C28 H28B 109.5
H28A C28 H28B 109.5
C27 C28 H28C 109.5
H28A C28 H28C 109.5
H28B C28 H28C 109.5
N00B C27 C28 108.4(2)
N00B C27 C30 107.6(2)
C28 C27 C30 110.6(3)
N00B C27 C29 110.1(2)
C28 C27 C29 110.5(3)
C30 C27 C29 109.6(3)
C25 C26 C21 119.2(3)
C25 C26 H26 120.4
C21 C26 H26 120.4
C24 C25 C26 121.4(3)
C24 C25 H25 119.3
C26 C25 H25 119.3
C23 C24 C25 119.0(3)
C23 C24 H24 120.5
C25 C24 H24 120.5
C24 C23 C22 120.7(3)
C24 C23 H23 119.7
C22 C23 H23 119.7
C23 C22 C21 120.0(3)
C23 C22 H22 120.0
C21 C22 H22 120.0
C26 C21 C22 119.7(3)
C26 C21 N00I 122.9(2)
C22 C21 N00I 117.4(3)
C82A C37 C82B 126.7(8)
C82A C37 C81B 32.9(12)
C82B C37 C81B 142.4(6)
C82A C37 C81A 131.7(7)
C82B C37 C81A 39.9(4)
C81B C37 C81A 119.3(8)
C82A C37 N00H 114.1(5)
C82B C37 N00H 109.4(4)
C81B C37 N00H 108.1(5)
C81A C37 N00H 112.9(3)
C82A C37 C83A 72.6(11)
C82B C37 C83A 67.1(5)
C81B C37 C83A 105.3(8)
C81A C37 C83A 104.4(4)
N00H C37 C83A 105.7(3)
C82A C37 C83B 100.2(11)
C82B C37 C83B 99.7(5)
C81B C37 C83B 69.6(8)
C81A C37 C83B 59.9(5)
N00H C37 C83B 101.6(4)
C83A C37 C83B 152.3(4)
C31 C36 C35 119.3(3)
C31 C36 H36 120.3
C35 C36 H36 120.3
C34 C35 C36 120.9(3)
C34 C35 H35 119.5
C36 C35 H35 119.5
C33 C34 C35 119.6(3)
C33 C34 H34 120.2
C35 C34 H34 120.2
C34 C33 C32 120.0(3)
C34 C33 H33 120.0
C32 C33 H33 120.0
C31 C32 C33 120.2(3)
C31 C32 H32 119.9
C33 C32 H32 119.9
C36 C31 C32 119.9(3)
C36 C31 N00F 120.8(3)
C32 C31 N00F 119.2(2)
C27 C30 H30A 109.5
C27 C30 H30B 109.5
H30A C30 H30B 109.5
C27 C30 H30C 109.5
H30A C30 H30C 109.5
H30B C30 H30C 109.5
O4 C38 H38A 109.5
O4 C38 H38B 109.5
H38A C38 H38B 109.5
O4 C38 H38C 109.5
H38A C38 H38C 109.5
H38B C38 H38C 109.5
C37 C81A H81A 109.5
C37 C81A H81B 109.5
H81A C81A H81B 109.5
C37 C81A H81C 109.5
H81A C81A H81C 109.5
H81B C81A H81C 109.5
C37 C81B H81D 109.5
C37 C81B H81E 109.5
H81D C81B H81E 109.5
C37 C81B H81F 109.5
H81D C81B H81F 109.5
H81E C81B H81F 109.5
C37 C82B H82A 109.5
C37 C82B H82B 109.5
H82A C82B H82B 109.5
C37 C82B H82C 109.5
H82A C82B H82C 109.5
H82B C82B H82C 109.5
C37 C82A H82D 109.5
C37 C82A H82E 109.5
H82D C82A H82E 109.5
C37 C82A H82F 109.5
H82D C82A H82F 109.5
H82E C82A H82F 109.5
C37 C83A H83A 109.5
C37 C83A H83B 109.5
H83A C83A H83B 109.5
C37 C83A H83C 109.5
H83A C83A H83C 109.5
H83B C83A H83C 109.5
C37 C83B H83D 109.5
C37 C83B H83E 109.5
H83D C83B H83E 109.5
C37 C83B H83F 109.5
H83D C83B H83F 109.5
H83E C83B H83F 109.5

loop_
_geom_bond_atom_site_label_1
_geom_bond_atom_site_label_2
_geom_bond_distance
P1 O1 1.4897(19)
P1 N00D 1.644(2)
P1 N00E 1.666(2)
P1 N00C 1.668(2)
P1 P2 2.4893(9)
C1 C2 1.382(4)
C1 C6 1.394(4)
C1 N00D 1.417(3)
P3 O3 1.4914(19)
P3 N00I 1.632(3)
P3 N00H 1.661(2)
P3 N00B 1.671(2)
P3 P4 2.4922(9)
C3 C4 1.374(5)
C3 C2 1.394(4)
C3 H3 0.9500
P2 N00G 1.646(2)
P2 N00C 1.689(2)
P2 N00E 1.695(2)
P2 S005 1.9134(10)
C2 H2 0.9500
P4 N00F 1.643(2)
P4 N00B 1.687(2)
P4 N00H 1.696(3)
P4 S006 1.9110(11)
C4 C5 1.375(5)
C4 H4 0.9500
C5 C6 1.388(4)
C5 H5 0.9500
C6 H6 0.9500
C7 N00E 1.495(3)
C7 C9 1.515(4)
C7 C8 1.522(4)
C7 C10 1.532(4)
C8 H8A 0.9800
C8 H8B 0.9800
C8 H8C 0.9800
O4 C38 1.415(4)
O4 H4X 0.83(4)
C9 H9A 0.9800
C9 H9B 0.9800
C9 H9C 0.9800
O2 C01K 1.424(4)
O2 H2X 0.81(4)
N00B C27 1.494(3)
N00C C17 1.489(3)
N00D H2Y 0.73(3)
N00F C31 1.427(3)
N00F H4Y 0.68(3)
N00G C11 1.423(3)
N00G H1Y 0.83(3)
N00H C37 1.492(4)
N00I C21 1.417(4)
N00I H3Y 0.73(4)
C15 C14 1.384(4)
C15 C16 1.388(4)
C15 H15 0.9500
C14 C13 1.380(4)
C14 H14 0.9500
C13 C12 1.386(4)
C13 H13 0.9500
C16 C11 1.390(4)
C16 H16 0.9500
C10 H10A 0.9800
C10 H10B 0.9800
C10 H10C 0.9800
C11 C12 1.391(4)
C12 H12 0.9500
C17 C19 1.494(5)
C17 C18 1.519(4)
C17 C01J 1.540(5)
C18 H18A 0.9800
C18 H18B 0.9800
C18 H18C 0.9800
C19 H19A 0.9800
C19 H19B 0.9800
C19 H19C 0.9800
C01J H01A 0.9800
C01J H01B 0.9800
C01J H01C 0.9800
C01K H01D 0.9800
C01K H01E 0.9800
C01K H01F 0.9800
C29 C27 1.531(4)
C29 H29A 0.9800
C29 H29B 0.9800
C29 H29C 0.9800
C28 C27 1.520(4)
C28 H28A 0.9800
C28 H28B 0.9800
C28 H28C 0.9800
C27 C30 1.525(4)
C26 C25 1.389(4)
C26 C21 1.393(4)
C26 H26 0.9500
C25 C24 1.384(4)
C25 H25 0.9500
C24 C23 1.382(4)
C24 H24 0.9500
C23 C22 1.386(4)
C23 H23 0.9500
C22 C21 1.394(4)
C22 H22 0.9500
C37 C82A 1.370(11)
C37 C82B 1.419(7)
C37 C81B 1.432(11)
C37 C81A 1.459(7)
C37 C83A 1.697(7)
C37 C83B 1.778(10)
C36 C31 1.384(4)
C36 C35 1.389(5)
C36 H36 0.9500
C35 C34 1.383(5)
C35 H35 0.9500
C34 C33 1.376(5)
C34 H34 0.9500
C33 C32 1.393(4)
C33 H33 0.9500
C32 C31 1.385(4)
C32 H32 0.9500
C30 H30A 0.9800
C30 H30B 0.9800
C30 H30C 0.9800
C38 H38A 0.9800
C38 H38B 0.9800
C38 H38C 0.9800
C81A H81A 0.9800
C81A H81B 0.9800
C81A H81C 0.9800
C81B H81D 0.9800
C81B H81E 0.9800
C81B H81F 0.9800
C82B H82A 0.9800
C82B H82B 0.9800
C82B H82C 0.9800
C82A H82D 0.9800
C82A H82E 0.9800
C82A H82F 0.9800
C83A H83A 0.9800
C83A H83B 0.9800
C83A H83C 0.9800
C83B H83D 0.9800
C83B H83E 0.9800
C83B H83F 0.9800

loop_
_geom_torsion_atom_site_label_1
_geom_torsion_atom_site_label_2
_geom_torsion_atom_site_label_3
_geom_torsion_atom_site_label_4
_geom_torsion
C6 C1 C2 C3 -1.0(4)
N00D C1 C2 C3 178.2(3)
C4 C3 C2 C1 0.7(5)
C2 C3 C4 C5 -0.5(5)
C3 C4 C5 C6 0.5(5)
C4 C5 C6 C1 -0.8(5)
C2 C1 C6 C5 1.0(4)
N00D C1 C6 C5 -178.2(3)
O3 P3 N00B C27 -40.8(3)
N00I P3 N00B C27 88.3(3)
N00H P3 N00B C27 -162.4(2)
P4 P3 N00B C27 -158.1(3)
O3 P3 N00B P4 117.26(12)
N00I P3 N00B P4 -113.60(14)
N00H P3 N00B P4 -4.37(12)
N00F P4 N00B C27 -88.3(2)
N00H P4 N00B C27 162.3(2)
S006 P4 N00B C27 43.3(3)
P3 P4 N00B C27 158.0(3)
N00F P4 N00B P3 113.66(13)
N00H P4 N00B P3 4.29(11)
S006 P4 N00B P3 -114.75(9)
O1 P1 N00C C17 -62.4(3)
N00D P1 N00C C17 68.8(3)
N00E P1 N00C C17 176.1(3)
P2 P1 N00C C17 -179.4(3)
O1 P1 N00C P2 117.03(12)
N00D P1 N00C P2 -111.78(12)
N00E P1 N00C P2 -4.48(11)
N00G P2 N00C C17 -73.2(3)
N00E P2 N00C C17 -176.2(3)
S005 P2 N00C C17 61.3(3)
P1 P2 N00C C17 179.4(3)
N00G P2 N00C P1 107.42(12)
N00E P2 N00C P1 4.42(11)
S005 P2 N00C P1 -118.08(9)
C2 C1 N00D P1 162.4(2)
C6 C1 N00D P1 -18.4(4)
O1 P1 N00D C1 28.4(3)
N00E P1 N00D C1 162.4(2)
N00C P1 N00D C1 -106.5(3)
P2 P1 N00D C1 -152.4(2)
C9 C7 N00E P1 156.7(2)
C8 C7 N00E P1 36.4(3)
C10 C7 N00E P1 -82.4(3)
C9 C7 N00E P2 -50.4(3)
C8 C7 N00E P2 -170.7(2)
C10 C7 N00E P2 70.5(3)
O1 P1 N00E C7 43.3(3)
N00D P1 N00E C7 -86.4(2)
N00C P1 N00E C7 164.0(2)
P2 P1 N00E C7 159.5(3)
O1 P1 N00E P2 -116.24(12)
N00D P1 N00E P2 114.09(12)
N00C P1 N00E P2 4.46(11)
N00G P2 N00E C7 86.0(2)
N00C P2 N00E C7 -164.1(2)
S005 P2 N00E C7 -46.2(3)
P1 P2 N00E C7 -159.7(3)
N00G P2 N00E P1 -114.31(12)
N00C P2 N00E P1 -4.42(11)
S005 P2 N00E P1 113.52(9)
N00B P4 N00F C31 158.0(2)
N00H P4 N00F C31 -113.5(3)
S006 P4 N00F C31 22.4(3)
P3 P4 N00F C31 -158.5(2)
N00C P2 N00G C11 111.0(2)
N00E P2 N00G C11 -160.6(2)
S005 P2 N00G C11 -24.6(3)
P1 P2 N00G C11 156.5(2)
O3 P3 N00H C37 67.5(3)
N00I P3 N00H C37 -63.2(3)
N00B P3 N00H C37 -172.1(3)
P4 P3 N00H C37 -176.5(3)
O3 P3 N00H P4 -116.05(12)
N00I P3 N00H P4 113.25(14)
N00B P3 N00H P4 4.35(12)
N00F P4 N00H C37 67.6(3)
N00B P4 N00H C37 172.1(3)
S006 P4 N00H C37 -66.0(3)
P3 P4 N00H C37 176.4(4)
N00F P4 N00H P3 -108.75(13)
N00B P4 N00H P3 -4.32(12)
S006 P4 N00H P3 117.60(10)
O3 P3 N00I C21 -12.2(4)
N00H P3 N00I C21 123.2(3)
N00B P3 N00I C21 -145.4(3)
P4 P3 N00I C21 169.1(3)
C16 C15 C14 C13 1.2(4)
C15 C14 C13 C12 0.3(4)
C14 C15 C16 C11 -1.4(4)
C15 C16 C11 C12 0.2(4)
C15 C16 C11 N00G -176.3(2)
P2 N00G C11 C16 -131.2(2)
P2 N00G C11 C12 52.4(4)
C14 C13 C12 C11 -1.5(4)
C16 C11 C12 C13 1.2(4)
N00G C11 C12 C13 177.6(2)
P1 N00C C17 C19 104.9(3)
P2 N00C C17 C19 -74.3(4)
P1 N00C C17 C18 -15.2(4)
P2 N00C C17 C18 165.6(2)
P1 N00C C17 C01J -133.7(3)
P2 N00C C17 C01J 47.1(4)
P3 N00B C27 C28 -161.5(2)
P4 N00B C27 C28 47.5(3)
P3 N00B C27 C30 -41.9(3)
P4 N00B C27 C30 167.1(2)
P3 N00B C27 C29 77.5(3)
P4 N00B C27 C29 -73.5(3)
C21 C26 C25 C24 -0.9(4)
C26 C25 C24 C23 0.6(4)
C25 C24 C23 C22 0.3(4)
C24 C23 C22 C21 -0.8(4)
C25 C26 C21 C22 0.3(4)
C25 C26 C21 N00I 178.6(3)
C23 C22 C21 C26 0.5(4)
C23 C22 C21 N00I -177.9(3)
P3 N00I C21 C26 24.3(5)
P3 N00I C21 C22 -157.4(3)
P3 N00H C37 C82A -58.9(12)
P4 N00H C37 C82A 125.9(12)
P3 N00H C37 C82B 89.5(5)
P4 N00H C37 C82B -85.7(5)
P3 N00H C37 C81B -93.6(9)
P4 N00H C37 C81B 91.2(9)
P3 N00H C37 C81A 132.2(4)
P4 N00H C37 C81A -43.0(6)
P3 N00H C37 C83A 18.7(4)
P4 N00H C37 C83A -156.5(3)
P3 N00H C37 C83B -165.7(4)
P4 N00H C37 C83B 19.0(5)
C31 C36 C35 C34 -0.7(6)
C36 C35 C34 C33 2.3(6)
C35 C34 C33 C32 -1.2(5)
C34 C33 C32 C31 -1.4(5)
C35 C36 C31 C32 -1.9(5)
C35 C36 C31 N00F -179.1(3)
C33 C32 C31 C36 3.0(4)
C33 C32 C31 N00F -179.8(3)
P4 N00F C31 C36 -62.1(4)
P4 N00F C31 C32 120.7(3)
